data_4078951
loop_
_publ_author_name
'Baker, Robert W.'
'Radzey, Hanna'
'Lucas, Nigel T.'
'Turner, Peter'

_publ_section_title
;
 Stereospecific Syntheses and Structures of Planar Chiral Bidentate
 \h5:\kS-Indenyl-Sulfanyl and-Sulfinyl Complexes of Rhodium(III)
;
_journal_issue 15
_journal_name_full Organometallics
_journal_page_first 5622
_journal_paper_doi 10.1021/om300581r
_journal_volume 31
_journal_year 2012
_chemical_formula_moiety
;
C21 H17 Cl2 O Rh S, 0.5(C6 H6), 0.4(C6 H6), 0.05(C H2 Cl2)
;
_chemical_formula_sum 'C26.45 H22.5 Cl2.1 O Rh S'
_chemical_formula_weight 565.76
_chemical_name_systematic
; 
(pR*,S~S~*)-Dichloro[(1,2,3,3a,7a-\h)-1-[2-(methylsulfinyl-\kS)-naphthyl]-
2-methyl-1H-inden-1-yl]rhodium 
;
_space_group_IT_number 61
_symmetry_cell_setting orthorhombic
_symmetry_Int_Tables_number 61
_symmetry_space_group_name_Hall '-P 2ac 2ab'
_symmetry_space_group_name_H-M 'P b c a'
_atom_sites_solution_hydrogens geom
_atom_sites_solution_primary direct
_atom_sites_solution_secondary difmap
_audit_block_code rwb11jp01
_audit_creation_method SHELXL-97
_cell_angle_alpha 90.00
_cell_angle_beta 90.00
_cell_angle_gamma 90.00
_cell_formula_units_Z 16
_cell_length_a 14.25990(10)
_cell_length_b 21.4810(2)
_cell_length_c 31.5683(3)
_cell_measurement_reflns_used 59142
_cell_measurement_temperature 150(2)
_cell_measurement_theta_max 29.54
_cell_measurement_theta_min 2.91
_cell_volume 9669.90(15)
_computing_cell_refinement
;
CrysAlisPro, Agilent Technologies,
Version 1.171.35.11 (release 16-05-2011 CrysAlis171 .NET)
(compiled May 16 2011,17:55:39)
;
_computing_data_collection
;
CrysAlisPro, Agilent Technologies,
Version 1.171.35.11 (release 16-05-2011 CrysAlis171 .NET)
(compiled May 16 2011,17:55:39)
;
_computing_data_reduction
;
CrysAlisPro, Agilent Technologies,
Version 1.171.35.11 (release 16-05-2011 CrysAlis171 .NET)
(compiled May 16 2011,17:55:39)
;
_computing_molecular_graphics
;
  xtal 3.6 (Hall,du Boulay, D.J. & Olthof-Hazekamp, R. 1999)
  ORTEPII  (Johnson,C.K., 1976)
  WinGX (Farrugia, 1999)
  ORTEP-3 (Farrugia, 1997)
;
_computing_structure_refinement 'SHELXL-97 (Sheldrick, 1997)'
_computing_structure_solution 'SHELXS-97 (Sheldrick, 1990)'
_diffrn_ambient_temperature 150(2)
_diffrn_crystal_treatment
;
attached with Exxon Paratone N, to a short length 
of fibre supported on a thin piece of copper wire 
inserted in a copper mounting pin.  The crystal was 
quenched in a cold nitrogen gas stream from an 
Oxford Cryosystems Cryostream.
;
_diffrn_detector_area_resol_mean 10.5861
_diffrn_measured_fraction_theta_full 0.998
_diffrn_measured_fraction_theta_max 0.998
_diffrn_measurement_device_type 'Agilent SuperNova Dual diffractometer with an Atlas detector'
_diffrn_measurement_method '\w scans'
_diffrn_radiation_monochromator mirror
_diffrn_radiation_source 'SuperNova (Mo) X-ray Source'
_diffrn_radiation_type MoK\a
_diffrn_radiation_wavelength 0.71073
_diffrn_reflns_av_R_equivalents 0.0342
_diffrn_reflns_av_sigmaI/netI 0.0139
_diffrn_reflns_limit_h_max 17
_diffrn_reflns_limit_h_min -17
_diffrn_reflns_limit_k_max 26
_diffrn_reflns_limit_k_min -26
_diffrn_reflns_limit_l_max 38
_diffrn_reflns_limit_l_min -38
_diffrn_reflns_number 144438
_diffrn_reflns_theta_full 26.00
_diffrn_reflns_theta_max 26.00
_diffrn_reflns_theta_min 2.95
_exptl_absorpt_coefficient_mu 1.042
_exptl_absorpt_correction_T_max 1.00000
_exptl_absorpt_correction_T_min 0.86172
_exptl_absorpt_correction_type multi-scan
_exptl_absorpt_process_details
;
 CrysAlisPro, Agilent Technologies, Version 1.171.35.8 
 Empirical absorption correction using spherical harmonics,
 implemented in SCALE3 ABSPACK scaling algorithm.
;
_exptl_crystal_colour 'dark red'
_exptl_crystal_density_diffrn 1.554
_exptl_crystal_density_method 'not measured'
_exptl_crystal_description prism
_exptl_crystal_F_000 4574
_exptl_crystal_size_max 0.230
_exptl_crystal_size_mid 0.189
_exptl_crystal_size_min 0.076
_refine_diff_density_max 1.526
_refine_diff_density_min -0.525
_refine_diff_density_rms 0.089
_refine_ls_extinction_method none
_refine_ls_goodness_of_fit_ref 1.485
_refine_ls_hydrogen_treatment constr
_refine_ls_matrix_type full
_refine_ls_number_parameters 537
_refine_ls_number_reflns 9492
_refine_ls_number_restraints 0
_refine_ls_restrained_S_all 1.485
_refine_ls_R_factor_all 0.0391
_refine_ls_R_factor_gt 0.0328
_refine_ls_shift/su_max 0.002
_refine_ls_shift/su_mean 0.000
_refine_ls_structure_factor_coef Fsqd
_refine_ls_weighting_details 'calc w=1/[\s^2^(Fo^2^)+(0.045P)^2^+5P] where P=(Fo^2^+2Fc^2^)/3'
_refine_ls_weighting_scheme calc
_refine_ls_wR_factor_gt 0.0950
_refine_ls_wR_factor_ref 0.1002
_reflns_number_gt 8479
_reflns_number_total 9492
_reflns_threshold_expression >2sigma(I)
_cod_data_source_file om300581r_si_001.cif
_cod_data_source_block rac-7
_cod_depositor_comments
;
The following automatic conversions were performed:
'_atom_site_symetry_multiplicity' tag replaced with
'_atom_site_symmetry_multiplicity'.

Automatic conversion script
Id: cif_correct_tags 1440 2010-10-19 06:21:57Z saulius 
;
_cod_original_formula_sum 'C26.45 H22.50 Cl2.10 O Rh S'
_cod_database_code 4078951

loop_
_symmetry_equiv_pos_as_xyz
'x, y, z'
'-x+1/2, -y, z+1/2'
'-x, y+1/2, -z+1/2'
'x+1/2, -y+1/2, -z'
'-x, -y, -z'
'x-1/2, y, -z-1/2'
'x, -y-1/2, z-1/2'
'-x-1/2, y-1/2, z'

loop_
_atom_site_label
_atom_site_type_symbol
_atom_site_fract_x
_atom_site_fract_y
_atom_site_fract_z
_atom_site_U_iso_or_equiv
_atom_site_adp_type
_atom_site_occupancy
_atom_site_symmetry_multiplicity
_atom_site_calc_flag
_atom_site_refinement_flags
_atom_site_disorder_assembly
_atom_site_disorder_group
Rh1A Rh 0.241873(15) 0.359023(10) 0.339133(7) 0.01490(8) Uani 1 1 d . . .
Cl1A Cl 0.38075(5) 0.29903(3) 0.32893(2) 0.02012(15) Uani 1 1 d . . .
Cl2A Cl 0.14579(5) 0.26768(3) 0.33797(2) 0.02281(16) Uani 1 1 d . . .
S1A S 0.24834(5) 0.35595(3) 0.41250(2) 0.01688(15) Uani 1 1 d . . .
O1A O 0.32777(15) 0.32896(10) 0.43604(6) 0.0250(5) Uani 1 1 d . . .
C1A C 0.2213(2) 0.45419(13) 0.34854(9) 0.0185(6) Uani 1 1 d . . .
C2A C 0.3004(2) 0.44664(13) 0.32060(9) 0.0199(6) Uani 1 1 d . . .
C3A C 0.26587(19) 0.41768(14) 0.28265(9) 0.0196(6) Uani 1 1 d . . .
H3A H 0.3034 0.4048 0.2594 0.024 Uiso 1 1 calc R . .
C4A C 0.1671(2) 0.41138(13) 0.28531(9) 0.0192(6) Uani 1 1 d . . .
C5A C 0.0999(2) 0.38707(13) 0.25650(10) 0.0251(6) Uani 1 1 d . . .
H5A H 0.1176 0.3737 0.2290 0.030 Uiso 1 1 calc R . .
C6A C 0.0097(2) 0.38370(15) 0.26969(11) 0.0295(7) Uani 1 1 d . . .
H6A H -0.0362 0.3679 0.2507 0.035 Uiso 1 1 calc R . .
C7A C -0.0191(2) 0.40299(16) 0.31101(11) 0.0316(7) Uani 1 1 d . . .
H7A H -0.0831 0.3986 0.3188 0.038 Uiso 1 1 calc R . .
C8A C 0.0420(2) 0.42737(14) 0.33941(9) 0.0248(7) Uani 1 1 d . . .
H8A H 0.0217 0.4407 0.3666 0.030 Uiso 1 1 calc R . .
C9A C 0.13834(19) 0.43232(13) 0.32704(9) 0.0197(6) Uani 1 1 d . . .
C10A C 0.2249(2) 0.47764(14) 0.39250(9) 0.0198(6) Uani 1 1 d . . .
C11A C 0.23833(19) 0.43676(14) 0.42555(10) 0.0203(6) Uani 1 1 d . . .
C12A C 0.2454(2) 0.45681(15) 0.46816(10) 0.0250(6) Uani 1 1 d . . .
H12A H 0.2550 0.4276 0.4903 0.030 Uiso 1 1 calc R . .
C13A C 0.2381(2) 0.51929(15) 0.47680(10) 0.0266(7) Uani 1 1 d . . .
H13A H 0.2432 0.5334 0.5052 0.032 Uiso 1 1 calc R . .
C14A C 0.2228(2) 0.56321(14) 0.44370(10) 0.0244(6) Uani 1 1 d . . .
C15A C 0.2137(2) 0.62773(14) 0.45200(11) 0.0284(7) Uani 1 1 d . . .
H15A H 0.2192 0.6425 0.4803 0.034 Uiso 1 1 calc R . .
C16A C 0.1973(2) 0.66859(15) 0.42016(12) 0.0324(7) Uani 1 1 d . . .
H16A H 0.1908 0.7117 0.4263 0.039 Uiso 1 1 calc R . .
C17A C 0.1899(3) 0.64777(15) 0.37782(11) 0.0346(8) Uani 1 1 d . . .
H17A H 0.1785 0.6769 0.3558 0.041 Uiso 1 1 calc R . .
C18A C 0.1990(2) 0.58599(14) 0.36837(11) 0.0303(7) Uani 1 1 d . . .
H18A H 0.1944 0.5724 0.3398 0.036 Uiso 1 1 calc R . .
C19A C 0.2151(2) 0.54234(14) 0.40109(10) 0.0225(6) Uani 1 1 d . . .
C20A C 0.1439(2) 0.32557(15) 0.43585(10) 0.0289(7) Uani 1 1 d . . .
H20A H 0.1448 0.3335 0.4664 0.043 Uiso 1 1 calc R . .
H20B H 0.1405 0.2806 0.4307 0.043 Uiso 1 1 calc R . .
H20C H 0.0892 0.3459 0.4232 0.043 Uiso 1 1 calc R . .
C21A C 0.3988(2) 0.46767(14) 0.32927(10) 0.0268(7) Uani 1 1 d . . .
H21A H 0.4123 0.5051 0.3126 0.040 Uiso 1 1 calc R . .
H21B H 0.4427 0.4346 0.3214 0.040 Uiso 1 1 calc R . .
H21C H 0.4057 0.4771 0.3595 0.040 Uiso 1 1 calc R . .
Rh1B Rh 0.274642(14) 0.317139(10) 0.114403(7) 0.01508(8) Uani 1 1 d . . .
Cl1B Cl 0.37800(5) 0.37522(3) 0.07066(2) 0.02054(15) Uani 1 1 d . . .
Cl2B Cl 0.24282(5) 0.40679(4) 0.15715(2) 0.02255(16) Uani 1 1 d . . .
S1B S 0.14418(5) 0.33972(3) 0.07384(2) 0.01662(14) Uani 1 1 d . . .
O1B O 0.14875(14) 0.37830(10) 0.03549(7) 0.0252(5) Uani 1 1 d . . .
C1B C 0.23307(19) 0.22488(13) 0.10641(9) 0.0157(5) Uani 1 1 d . . .
C2B C 0.3300(2) 0.22926(12) 0.09505(9) 0.0196(6) Uani 1 1 d . . .
C3B C 0.3805(2) 0.24776(13) 0.13248(9) 0.0211(6) Uani 1 1 d . . .
H3B H 0.4454 0.2577 0.1337 0.025 Uiso 1 1 calc R . .
C4B C 0.3175(2) 0.24872(13) 0.16736(9) 0.0228(6) Uani 1 1 d . . .
C5B C 0.3293(3) 0.26008(14) 0.21145(10) 0.0313(7) Uani 1 1 d . . .
H5B H 0.3893 0.2696 0.2228 0.038 Uiso 1 1 calc R . .
C6B C 0.2532(3) 0.25701(16) 0.23690(11) 0.0385(9) Uani 1 1 d . . .
H6B H 0.2612 0.2621 0.2666 0.046 Uiso 1 1 calc R . .
C7B C 0.1607(3) 0.24626(16) 0.22044(10) 0.0351(8) Uani 1 1 d . . .
H7B H 0.1089 0.2466 0.2394 0.042 Uiso 1 1 calc R . .
C8B C 0.1449(2) 0.23571(14) 0.17879(10) 0.0252(6) Uani 1 1 d . . .
H8B H 0.0835 0.2280 0.1683 0.030 Uiso 1 1 calc R . .
C9B C 0.2241(2) 0.23661(13) 0.15119(9) 0.0190(6) Uani 1 1 d . . .
C10B C 0.15297(18) 0.21333(13) 0.07758(8) 0.0159(5) Uani 1 1 d . . .
C11B C 0.10556(19) 0.26281(12) 0.06003(8) 0.0170(5) Uani 1 1 d . . .
C12B C 0.02868(19) 0.25512(13) 0.03257(9) 0.0202(6) Uani 1 1 d . . .
H12B H -0.0022 0.2901 0.0206 0.024 Uiso 1 1 calc R . .
C13B C -0.00034(19) 0.19568(13) 0.02361(9) 0.0211(6) Uani 1 1 d . . .
H13B H -0.0513 0.1896 0.0047 0.025 Uiso 1 1 calc R . .
C14B C 0.0441(2) 0.14324(13) 0.04194(9) 0.0189(6) Uani 1 1 d . . .
C15B C 0.0123(2) 0.08166(13) 0.03399(10) 0.0243(6) Uani 1 1 d . . .
H15B H -0.0389 0.0751 0.0153 0.029 Uiso 1 1 calc R . .
C16B C 0.0542(2) 0.03203(14) 0.05281(9) 0.0258(6) Uani 1 1 d . . .
H16B H 0.0309 -0.0087 0.0477 0.031 Uiso 1 1 calc R . .
C17B C 0.1322(2) 0.04064(14) 0.07993(10) 0.0275(7) Uani 1 1 d . . .
H17B H 0.1614 0.0056 0.0927 0.033 Uiso 1 1 calc R . .
C18B C 0.1653(2) 0.09878(13) 0.08771(9) 0.0226(6) Uani 1 1 d . . .
H18B H 0.2182 0.1041 0.1057 0.027 Uiso 1 1 calc R . .
C19B C 0.1220(2) 0.15162(13) 0.06932(8) 0.0181(6) Uani 1 1 d . . .
C20B C 0.0469(2) 0.36592(14) 0.10425(10) 0.0252(6) Uani 1 1 d . . .
H20D H -0.0104 0.3628 0.0873 0.038 Uiso 1 1 calc R . .
H20E H 0.0569 0.4094 0.1126 0.038 Uiso 1 1 calc R . .
H20F H 0.0407 0.3401 0.1297 0.038 Uiso 1 1 calc R . .
C21B C 0.3705(2) 0.21440(14) 0.05268(10) 0.0262(7) Uani 1 1 d . . .
H21D H 0.3268 0.2276 0.0305 0.039 Uiso 1 1 calc R . .
H21E H 0.3812 0.1694 0.0505 0.039 Uiso 1 1 calc R . .
H21F H 0.4302 0.2364 0.0492 0.039 Uiso 1 1 calc R . .
C61A C 0.5008(5) 0.1121(3) 0.12541(17) 0.0424(18) Uiso 0.50 1 d PG A 1
H61A H 0.5197 0.1386 0.1479 0.051 Uiso 0.50 1 calc PR A 1
C62A C 0.4233(5) 0.0735(3) 0.13027(14) 0.0438(18) Uiso 0.50 1 d PG A 1
H62A H 0.3892 0.0737 0.1561 0.053 Uiso 0.50 1 calc PR A 1
C63A C 0.3957(3) 0.0347(2) 0.0973(2) 0.0357(17) Uiso 0.50 1 d PG A 1
H63A H 0.3427 0.0084 0.1006 0.043 Uiso 0.50 1 calc PR A 1
C64A C 0.4456(4) 0.0345(2) 0.05949(17) 0.0368(16) Uiso 0.50 1 d PG A 1
H64A H 0.4267 0.0080 0.0370 0.044 Uiso 0.50 1 calc PR A 1
C65A C 0.5231(4) 0.0731(3) 0.05462(14) 0.0356(15) Uiso 0.50 1 d PG A 1
H65A H 0.5572 0.0729 0.0288 0.043 Uiso 0.50 1 calc PR A 1
C66A C 0.5507(3) 0.1119(2) 0.0876(2) 0.0284(14) Uiso 0.50 1 d PG A 1
H66A H 0.6037 0.1382 0.0843 0.034 Uiso 0.50 1 calc PR A 1
C61B C 0.5328(4) 0.1180(2) 0.1068(3) 0.0369(16) Uiso 0.50 1 d PG B 2
H61B H 0.5734 0.1481 0.1191 0.044 Uiso 0.50 1 calc PR B 2
C62B C 0.4622(5) 0.0910(3) 0.13100(12) 0.0462(18) Uiso 0.50 1 d PG B 2
H62B H 0.4546 0.1026 0.1598 0.055 Uiso 0.50 1 calc PR B 2
C63B C 0.4028(3) 0.0471(3) 0.1130(2) 0.0303(15) Uiso 0.50 1 d PG B 2
H63B H 0.3546 0.0286 0.1296 0.036 Uiso 0.50 1 calc PR B 2
C64B C 0.4140(5) 0.0301(3) 0.0708(2) 0.059(2) Uiso 0.50 1 d PG B 2
H64B H 0.3734 0.0000 0.0585 0.071 Uiso 0.50 1 calc PR B 2
C65B C 0.4845(6) 0.0571(4) 0.04662(13) 0.069(3) Uiso 0.50 1 d PG B 2
H65B H 0.4921 0.0455 0.0178 0.083 Uiso 0.50 1 calc PR B 2
C66B C 0.5439(4) 0.1011(3) 0.0646(2) 0.050(2) Uiso 0.50 1 d PG B 2
H66B H 0.5921 0.1195 0.0481 0.060 Uiso 0.50 1 calc PR B 2
C71A C 0.1716(5) 0.0776(4) 0.2423(2) 0.045(3) Uiso 0.35 1 d PG C 1
H71A H 0.2333 0.0641 0.2491 0.054 Uiso 0.35 1 calc PR C 1
C72A C 0.1223(6) 0.1150(4) 0.2705(2) 0.043(3) Uiso 0.35 1 d PG C 1
H72A H 0.1502 0.1270 0.2966 0.051 Uiso 0.35 1 calc PR C 1
C73A C 0.0321(6) 0.1347(4) 0.2606(2) 0.046(3) Uiso 0.35 1 d PG C 1
H73A H -0.0016 0.1602 0.2798 0.055 Uiso 0.35 1 calc PR C 1
C74A C -0.0088(5) 0.1170(4) 0.2224(3) 0.057(3) Uiso 0.35 1 d PG C 1
H74A H -0.0704 0.1305 0.2157 0.068 Uiso 0.35 1 calc PR C 1
C75A C 0.0406(6) 0.0796(4) 0.1943(2) 0.052(3) Uiso 0.35 1 d PG C 1
H75A H 0.0126 0.0675 0.1682 0.062 Uiso 0.35 1 calc PR C 1
C76A C 0.1307(6) 0.0599(4) 0.2042(2) 0.042(3) Uiso 0.35 1 d PG C 1
H76A H 0.1645 0.0343 0.1849 0.051 Uiso 0.35 1 calc PR C 1
C71B C 0.2289(6) 0.0949(6) 0.2567(4) 0.056(5) Uiso 0.25 1 d PG D 2
H71B H 0.2882 0.1037 0.2692 0.067 Uiso 0.25 1 calc PR D 2
C72B C 0.1476(9) 0.1191(6) 0.2746(4) 0.042(4) Uiso 0.25 1 d PG D 2
H72B H 0.1512 0.1444 0.2992 0.050 Uiso 0.25 1 calc PR D 2
C73B C 0.0610(7) 0.1062(6) 0.2564(4) 0.080(7) Uiso 0.25 1 d PG D 2
H73B H 0.0054 0.1228 0.2686 0.095 Uiso 0.25 1 calc PR D 2
C74B C 0.0557(6) 0.0692(6) 0.2204(4) 0.034(3) Uiso 0.25 1 d PG D 2
H74B H -0.0035 0.0604 0.2079 0.041 Uiso 0.25 1 calc PR D 2
C75B C 0.1370(9) 0.0450(5) 0.2025(3) 0.055(6) Uiso 0.25 1 d PG D 2
H75B H 0.1334 0.0197 0.1779 0.066 Uiso 0.25 1 calc PR D 2
C76B C 0.2237(7) 0.0579(6) 0.2207(4) 0.037(3) Uiso 0.25 1 d PG D 2
H76B H 0.2792 0.0414 0.2085 0.045 Uiso 0.25 1 calc PR D 2
C71C C 0.2239(8) 0.0754(8) 0.2406(5) 0.043(2) Uiso 0.20 1 d PG E 3
H71C H 0.2891 0.0684 0.2444 0.052 Uiso 0.20 1 calc PR E 3
C72C C 0.1739(11) 0.1096(7) 0.2704(4) 0.043(2) Uiso 0.20 1 d PG E 3
H72C H 0.2050 0.1259 0.2946 0.052 Uiso 0.20 1 calc PR E 3
C73C C 0.0784(11) 0.1197(7) 0.2648(4) 0.043(2) Uiso 0.20 1 d PG E 3
H73C H 0.0443 0.1431 0.2852 0.052 Uiso 0.20 1 calc PR E 3
C74C C 0.0329(8) 0.0958(8) 0.2295(4) 0.043(2) Uiso 0.20 1 d PG E 3
H74C H -0.0323 0.1027 0.2257 0.052 Uiso 0.20 1 calc PR E 3
C75C C 0.0829(11) 0.0616(7) 0.1997(4) 0.043(2) Uiso 0.20 1 d PG E 3
H75C H 0.0519 0.0452 0.1755 0.052 Uiso 0.20 1 calc PR E 3
C76C C 0.1784(12) 0.0514(7) 0.2052(4) 0.043(2) Uiso 0.20 1 d PG E 3
H76C H 0.2126 0.0281 0.1849 0.052 Uiso 0.20 1 calc PR E 3
Cl81 Cl 0.0169(10) 0.0981(7) 0.1706(4) 0.074(3) Uiso 0.10 1 d PG F 4
Cl82 Cl -0.0919(11) 0.0670(9) 0.2452(5) 0.104(5) Uiso 0.10 1 d PG F 4
C81 C 0.0188(9) 0.0686(15) 0.2226(5) 0.027(7) Uiso 0.10 1 d PG F 4
H81 H 0.0605 0.0948 0.2402 0.032 Uiso 0.10 1 d PG F 4
H82 H 0.0448 0.0259 0.2223 0.032 Uiso 0.10 1 d PG F 4

loop_
_atom_site_aniso_label
_atom_site_aniso_U_11
_atom_site_aniso_U_22
_atom_site_aniso_U_33
_atom_site_aniso_U_23
_atom_site_aniso_U_13
_atom_site_aniso_U_12
Rh1A 0.01518(12) 0.01359(13) 0.01594(12) 0.00060(8) 0.00064(8) -0.00057(8)
Cl1A 0.0169(3) 0.0188(3) 0.0247(3) -0.0016(3) -0.0002(3) 0.0029(3)
Cl2A 0.0238(4) 0.0199(4) 0.0248(3) 0.0002(3) -0.0002(3) -0.0070(3)
S1A 0.0207(3) 0.0130(3) 0.0170(3) 0.0011(3) 0.0013(3) 0.0006(2)
O1A 0.0301(11) 0.0221(11) 0.0229(10) 0.0022(8) -0.0039(9) 0.0046(9)
C1A 0.0228(14) 0.0114(14) 0.0213(14) 0.0044(11) -0.0011(11) 0.0015(11)
C2A 0.0225(14) 0.0148(14) 0.0226(14) 0.0038(11) -0.0006(12) -0.0006(11)
C3A 0.0205(14) 0.0192(15) 0.0191(14) 0.0060(12) 0.0026(11) 0.0011(11)
C4A 0.0200(14) 0.0185(14) 0.0192(13) 0.0062(11) -0.0005(11) 0.0023(11)
C5A 0.0289(16) 0.0228(16) 0.0236(15) 0.0023(12) -0.0050(13) 0.0009(12)
C6A 0.0224(15) 0.0316(18) 0.0344(18) 0.0059(14) -0.0081(13) -0.0013(13)
C7A 0.0171(15) 0.0358(18) 0.0421(19) 0.0104(15) 0.0023(14) 0.0007(13)
C8A 0.0213(15) 0.0261(16) 0.0271(15) 0.0063(12) 0.0064(12) 0.0066(12)
C9A 0.0206(14) 0.0178(14) 0.0208(14) 0.0030(11) 0.0010(11) 0.0042(11)
C10A 0.0222(15) 0.0171(15) 0.0202(14) -0.0001(11) 0.0023(11) -0.0005(11)
C11A 0.0219(14) 0.0150(14) 0.0241(15) -0.0045(12) 0.0001(11) 0.0001(11)
C12A 0.0316(16) 0.0233(16) 0.0199(15) -0.0015(13) -0.0004(12) -0.0013(12)
C13A 0.0274(16) 0.0278(18) 0.0246(16) -0.0045(14) 0.0005(12) -0.0010(12)
C14A 0.0198(14) 0.0201(15) 0.0334(17) -0.0047(13) 0.0023(12) -0.0012(11)
C15A 0.0238(15) 0.0200(16) 0.0413(19) -0.0100(14) 0.0023(14) -0.0015(12)
C16A 0.0277(16) 0.0152(15) 0.054(2) -0.0054(15) 0.0054(16) -0.0009(13)
C17A 0.040(2) 0.0221(17) 0.0416(19) 0.0066(14) 0.0042(16) 0.0023(14)
C18A 0.0399(18) 0.0191(16) 0.0318(17) 0.0035(13) 0.0019(15) 0.0022(14)
C19A 0.0228(14) 0.0160(15) 0.0288(16) -0.0002(12) 0.0024(12) 0.0003(11)
C20A 0.0337(17) 0.0271(17) 0.0258(16) 0.0012(13) 0.0112(13) -0.0059(13)
C21A 0.0242(15) 0.0220(16) 0.0342(16) 0.0059(13) -0.0007(13) -0.0070(12)
Rh1B 0.01462(12) 0.01237(13) 0.01824(12) -0.00037(8) 0.00003(8) -0.00076(8)
Cl1B 0.0191(3) 0.0160(3) 0.0265(3) 0.0016(3) 0.0056(3) -0.0035(3)
Cl2B 0.0215(3) 0.0189(4) 0.0273(4) -0.0069(3) -0.0015(3) 0.0019(3)
S1B 0.0154(3) 0.0134(3) 0.0210(3) 0.0012(3) 0.0005(3) -0.0003(2)
O1B 0.0260(11) 0.0230(11) 0.0267(11) 0.0100(9) -0.0017(9) -0.0012(9)
C1B 0.0185(13) 0.0077(13) 0.0210(14) 0.0004(11) -0.0009(11) -0.0001(10)
C2B 0.0205(14) 0.0118(13) 0.0265(15) 0.0030(11) 0.0004(12) 0.0033(11)
C3B 0.0183(14) 0.0156(14) 0.0294(15) 0.0034(12) -0.0058(12) 0.0023(11)
C4B 0.0282(16) 0.0136(14) 0.0266(15) 0.0017(11) -0.0077(12) -0.0019(12)
C5B 0.047(2) 0.0207(16) 0.0263(16) -0.0002(13) -0.0152(15) -0.0051(14)
C6B 0.069(3) 0.0279(19) 0.0181(16) -0.0028(14) -0.0061(16) -0.0054(17)
C7B 0.052(2) 0.0314(18) 0.0215(15) -0.0019(13) 0.0118(15) -0.0036(16)
C8B 0.0316(16) 0.0184(15) 0.0257(15) -0.0010(12) 0.0062(13) -0.0047(12)
C9B 0.0224(14) 0.0140(14) 0.0208(14) 0.0006(11) -0.0019(11) 0.0001(11)
C10B 0.0170(13) 0.0170(14) 0.0136(12) -0.0012(10) 0.0014(10) -0.0014(10)
C11B 0.0177(13) 0.0157(14) 0.0175(13) 0.0011(11) 0.0020(11) -0.0009(10)
C12B 0.0190(13) 0.0205(14) 0.0211(13) 0.0033(11) -0.0032(11) 0.0032(11)
C13B 0.0171(13) 0.0251(15) 0.0212(14) -0.0025(12) -0.0024(11) -0.0012(11)
C14B 0.0180(13) 0.0201(14) 0.0184(13) -0.0034(11) 0.0016(11) 0.0001(11)
C15B 0.0203(14) 0.0238(16) 0.0288(15) -0.0075(13) -0.0035(12) -0.0023(12)
C16B 0.0293(16) 0.0186(15) 0.0296(15) -0.0058(12) -0.0002(13) -0.0049(12)
C17B 0.0353(17) 0.0149(15) 0.0323(16) 0.0003(13) -0.0069(14) 0.0025(12)
C18B 0.0248(15) 0.0179(14) 0.0251(15) -0.0043(12) -0.0057(12) 0.0008(11)
C19B 0.0201(14) 0.0183(14) 0.0158(13) -0.0008(11) 0.0014(11) 0.0004(11)
C20B 0.0165(14) 0.0236(16) 0.0355(16) -0.0064(13) 0.0043(13) 0.0015(12)
C21B 0.0299(16) 0.0209(15) 0.0276(16) -0.0017(12) 0.0074(13) 0.0047(12)

loop_
_atom_type_symbol
_atom_type_description
_atom_type_scat_dispersion_real
_atom_type_scat_dispersion_imag
_atom_type_scat_source
C C 0.0033 0.0016 'International Tables Vol C Tables 4.2.6.8 and 6.1.1.4'
H H 0.0000 0.0000 'International Tables Vol C Tables 4.2.6.8 and 6.1.1.4'
O O 0.0106 0.0060 'International Tables Vol C Tables 4.2.6.8 and 6.1.1.4'
S S 0.1246 0.1234 'International Tables Vol C Tables 4.2.6.8 and 6.1.1.4'
Cl Cl 0.1484 0.1585 'International Tables Vol C Tables 4.2.6.8 and 6.1.1.4'
Rh Rh -1.1178 0.9187 'International Tables Vol C Tables 4.2.6.8 and 6.1.1.4'

loop_
_geom_angle_atom_site_label_1
_geom_angle_atom_site_label_2
_geom_angle_atom_site_label_3
_geom_angle
C1A Rh1A C2A 39.83(11)
C1A Rh1A C9A 39.33(11)
C2A Rh1A C9A 65.38(10)
C1A Rh1A C3A 65.04(11)
C2A Rh1A C3A 38.54(11)
C9A Rh1A C3A 63.53(10)
C1A Rh1A C4A 63.95(11)
C2A Rh1A C4A 63.18(10)
C9A Rh1A C4A 37.60(10)
C3A Rh1A C4A 36.57(10)
C1A Rh1A S1A 83.76(8)
C2A Rh1A S1A 106.41(8)
C9A Rh1A S1A 102.78(8)
C3A Rh1A S1A 144.68(8)
C4A Rh1A S1A 140.38(7)
C1A Rh1A Cl1A 131.70(8)
C2A Rh1A Cl1A 96.57(8)
C9A Rh1A Cl1A 157.53(8)
C3A Rh1A Cl1A 94.05(8)
C4A Rh1A Cl1A 123.34(7)
S1A Rh1A Cl1A 94.96(2)
C1A Rh1A Cl2A 136.48(8)
C2A Rh1A Cl2A 160.04(8)
C9A Rh1A Cl2A 101.57(8)
C3A Rh1A Cl2A 122.93(8)
C4A Rh1A Cl2A 97.14(7)
S1A Rh1A Cl2A 90.85(2)
Cl1A Rh1A Cl2A 91.74(3)
O1A S1A C20A 106.80(15)
O1A S1A C11A 109.06(13)
C20A S1A C11A 101.12(15)
O1A S1A Rh1A 123.06(9)
C20A S1A Rh1A 112.95(11)
C11A S1A Rh1A 101.49(10)
C2A C1A C9A 108.5(3)
C2A C1A C10A 125.9(3)
C9A C1A C10A 125.5(3)
C2A C1A Rh1A 72.10(16)
C9A C1A Rh1A 74.28(16)
C10A C1A Rh1A 117.58(19)
C3A C2A C1A 106.9(2)
C3A C2A C21A 127.1(3)
C1A C2A C21A 125.9(3)
C3A C2A Rh1A 73.35(16)
C1A C2A Rh1A 68.07(15)
C21A C2A Rh1A 125.5(2)
C4A C3A C2A 109.4(2)
C4A C3A Rh1A 75.16(15)
C2A C3A Rh1A 68.11(15)
C3A C4A C5A 131.9(3)
C3A C4A C9A 107.8(2)
C5A C4A C9A 120.3(3)
C3A C4A Rh1A 68.27(15)
C5A C4A Rh1A 127.3(2)
C9A C4A Rh1A 67.17(15)
C6A C5A C4A 117.6(3)
C5A C6A C7A 122.6(3)
C8A C7A C6A 122.0(3)
C7A C8A C9A 117.7(3)
C8A C9A C1A 133.1(3)
C8A C9A C4A 119.7(3)
C1A C9A C4A 107.2(2)
C8A C9A Rh1A 123.0(2)
C1A C9A Rh1A 66.39(15)
C4A C9A Rh1A 75.22(16)
C11A C10A C19A 119.5(3)
C11A C10A C1A 120.0(3)
C19A C10A C1A 120.6(3)
C10A C11A C12A 122.4(3)
C10A C11A S1A 117.1(2)
C12A C11A S1A 120.5(2)
C13A C12A C11A 118.7(3)
C12A C13A C14A 120.9(3)
C15A C14A C19A 118.5(3)
C15A C14A C13A 121.8(3)
C19A C14A C13A 119.8(3)
C16A C15A C14A 120.8(3)
C15A C16A C17A 120.6(3)
C18A C17A C16A 120.4(3)
C17A C18A C19A 120.0(3)
C18A C19A C14A 119.6(3)
C18A C19A C10A 121.6(3)
C14A C19A C10A 118.7(3)
C1B Rh1B C2B 39.62(11)
C1B Rh1B C3B 65.27(10)
C2B Rh1B C3B 38.80(11)
C1B Rh1B C9B 39.16(11)
C2B Rh1B C9B 65.02(11)
C3B Rh1B C9B 63.60(10)
C1B Rh1B C4B 63.73(10)
C2B Rh1B C4B 63.04(11)
C3B Rh1B C4B 36.68(11)
C9B Rh1B C4B 37.38(10)
C1B Rh1B S1B 84.46(8)
C2B Rh1B S1B 108.94(8)
C3B Rh1B S1B 147.13(8)
C9B Rh1B S1B 101.16(8)
C4B Rh1B S1B 138.45(8)
C1B Rh1B Cl1B 127.30(8)
C2B Rh1B Cl1B 93.94(8)
C3B Rh1B Cl1B 94.65(8)
C9B Rh1B Cl1B 157.17(8)
C4B Rh1B Cl1B 126.27(8)
S1B Rh1B Cl1B 93.85(2)
C1B Rh1B Cl2B 141.17(8)
C2B Rh1B Cl2B 160.42(8)
C3B Rh1B Cl2B 121.97(8)
C9B Rh1B Cl2B 105.80(8)
C4B Rh1B Cl2B 98.86(8)
S1B Rh1B Cl2B 89.48(2)
Cl1B Rh1B Cl2B 91.31(3)
O1B S1B C20B 107.52(14)
O1B S1B C11B 109.44(13)
C20B S1B C11B 100.55(13)
O1B S1B Rh1B 122.67(9)
C20B S1B Rh1B 113.28(11)
C11B S1B Rh1B 100.86(9)
C2B C1B C9B 108.7(2)
C2B C1B C10B 127.0(3)
C9B C1B C10B 124.3(2)
C2B C1B Rh1B 72.12(15)
C9B C1B Rh1B 74.95(16)
C10B C1B Rh1B 116.93(19)
C1B C2B C3B 107.2(2)
C1B C2B C21B 125.8(3)
C3B C2B C21B 126.9(3)
C1B C2B Rh1B 68.26(15)
C3B C2B Rh1B 72.91(16)
C21B C2B Rh1B 126.1(2)
C4B C3B C2B 108.9(3)
C4B C3B Rh1B 75.93(17)
C2B C3B Rh1B 68.29(15)
C3B C4B C5B 133.3(3)
C3B C4B C9B 107.8(3)
C5B C4B C9B 119.0(3)
C3B C4B Rh1B 67.38(16)
C5B C4B Rh1B 129.1(2)
C9B C4B Rh1B 67.43(16)
C6B C5B C4B 118.6(3)
C5B C6B C7B 122.0(3)
C8B C7B C6B 122.1(3)
C7B C8B C9B 117.3(3)
C8B C9B C1B 131.8(3)
C8B C9B C4B 121.0(3)
C1B C9B C4B 107.2(2)
C8B C9B Rh1B 126.2(2)
C1B C9B Rh1B 65.90(15)
C4B C9B Rh1B 75.20(16)
C11B C10B C19B 119.6(2)
C11B C10B C1B 119.8(2)
C19B C10B C1B 120.6(2)
C10B C11B C12B 122.7(3)
C10B C11B S1B 117.5(2)
C12B C11B S1B 119.8(2)
C13B C12B C11B 118.1(3)
C12B C13B C14B 121.4(3)
C13B C14B C19B 119.9(2)
C13B C14B C15B 121.7(3)
C19B C14B C15B 118.4(3)
C16B C15B C14B 120.9(3)
C15B C16B C17B 120.5(3)
C18B C17B C16B 120.2(3)
C17B C18B C19B 120.7(3)
C18B C19B C14B 119.3(3)
C18B C19B C10B 122.4(3)
C14B C19B C10B 118.2(2)
C62A C61A C66A 120.0
C61A C62A C63A 120.0
C62A C63A C64A 120.0
C65A C64A C63A 120.0
C64A C65A C66A 120.0
C65A C66A C61A 120.0
C62B C61B C66B 120.0
C61B C62B C63B 120.0
C64B C63B C62B 120.0
C65B C64B C63B 120.0
C64B C65B C66B 120.0
C65B C66B C61B 120.0
C72A C71A C76A 120.0
C73A C72A C71A 120.0
C74A C73A C72A 120.0
C73A C74A C75A 120.0
C74A C75A C76A 120.0
C75A C76A C71A 120.0
C72B C71B C76B 120.0
C73B C72B C71B 120.0
C74B C73B C72B 120.0
C73B C74B C75B 120.0
C76B C75B C74B 120.0
C75B C76B C71B 120.0
C72C C71C C76C 120.0
C71C C72C C73C 120.0
C72C C73C C74C 120.0
C75C C74C C73C 120.0
C76C C75C C74C 120.0
C75C C76C C71C 120.0
Cl82 C81 Cl81 112.1

loop_
_geom_bond_atom_site_label_1
_geom_bond_atom_site_label_2
_geom_bond_distance
Rh1A C1A 2.086(3)
Rh1A C2A 2.140(3)
Rh1A C9A 2.192(3)
Rh1A C3A 2.210(3)
Rh1A C4A 2.300(3)
Rh1A S1A 2.3188(7)
Rh1A Cl1A 2.3846(7)
Rh1A Cl2A 2.3933(7)
S1A O1A 1.474(2)
S1A C20A 1.785(3)
S1A C11A 1.790(3)
C1A C2A 1.441(4)
C1A C9A 1.443(4)
C1A C10A 1.477(4)
C2A C3A 1.437(4)
C2A C21A 1.499(4)
C3A C4A 1.417(4)
C4A C5A 1.421(4)
C4A C9A 1.451(4)
C5A C6A 1.354(4)
C6A C7A 1.429(5)
C7A C8A 1.356(5)
C8A C9A 1.432(4)
C10A C11A 1.377(4)
C10A C19A 1.423(4)
C11A C12A 1.416(4)
C12A C13A 1.373(5)
C13A C14A 1.425(5)
C14A C15A 1.416(4)
C14A C19A 1.422(4)
C15A C16A 1.355(5)
C16A C17A 1.413(5)
C17A C18A 1.366(5)
C18A C19A 1.414(4)
Rh1B C1B 2.084(3)
Rh1B C2B 2.135(3)
Rh1B C3B 2.197(3)
Rh1B C9B 2.205(3)
Rh1B C4B 2.308(3)
Rh1B S1B 2.3101(7)
Rh1B Cl1B 2.3740(7)
Rh1B Cl2B 2.3950(7)
S1B O1B 1.469(2)
S1B C20B 1.778(3)
S1B C11B 1.795(3)
C1B C2B 1.431(4)
C1B C9B 1.442(4)
C1B C10B 1.481(4)
C2B C3B 1.440(4)
C2B C21B 1.492(4)
C3B C4B 1.422(4)
C4B C5B 1.423(4)
C4B C9B 1.449(4)
C5B C6B 1.351(5)
C6B C7B 1.437(5)
C7B C8B 1.353(4)
C8B C9B 1.427(4)
C10B C11B 1.376(4)
C10B C19B 1.421(4)
C11B C12B 1.407(4)
C12B C13B 1.372(4)
C13B C14B 1.416(4)
C14B C19B 1.419(4)
C14B C15B 1.421(4)
C15B C16B 1.359(4)
C16B C17B 1.416(4)
C17B C18B 1.358(4)
C18B C19B 1.417(4)
C61A C62A 1.3900
C61A C66A 1.3900
C62A C63A 1.3900
C63A C64A 1.3900
C64A C65A 1.3900
C65A C66A 1.3900
C61B C62B 1.3900
C61B C66B 1.3900
C62B C63B 1.3900
C63B C64B 1.3900
C64B C65B 1.3900
C65B C66B 1.3900
C71A C72A 1.3900
C71A C76A 1.3900
C72A C73A 1.3900
C73A C74A 1.3900
C74A C75A 1.3900
C75A C76A 1.3900
C71B C72B 1.3900
C71B C76B 1.3900
C72B C73B 1.3900
C73B C74B 1.3900
C74B C75B 1.3900
C75B C76B 1.3900
C71C C72C 1.3900
C71C C76C 1.3900
C72C C73C 1.3900
C73C C74C 1.3900
C74C C75C 1.3900
C75C C76C 1.3900
Cl81 C81 1.7593
Cl82 C81 1.7323

loop_
_geom_torsion_atom_site_label_1
_geom_torsion_atom_site_label_2
_geom_torsion_atom_site_label_3
_geom_torsion_atom_site_label_4
_geom_torsion
C1A Rh1A S1A O1A -125.24(13)
C2A Rh1A S1A O1A -92.12(13)
C9A Rh1A S1A O1A -159.89(13)
C3A Rh1A S1A O1A -97.95(17)
C4A Rh1A S1A O1A -159.67(15)
Cl1A Rh1A S1A O1A 6.23(11)
Cl2A Rh1A S1A O1A 98.05(11)
C1A Rh1A S1A C20A 104.21(14)
C2A Rh1A S1A C20A 137.33(15)
C9A Rh1A S1A C20A 69.57(14)
C3A Rh1A S1A C20A 131.50(18)
C4A Rh1A S1A C20A 69.78(17)
Cl1A Rh1A S1A C20A -124.32(12)
Cl2A Rh1A S1A C20A -32.50(12)
C1A Rh1A S1A C11A -3.24(12)
C2A Rh1A S1A C11A 29.88(12)
C9A Rh1A S1A C11A -37.88(12)
C3A Rh1A S1A C11A 24.05(16)
C4A Rh1A S1A C11A -37.67(15)
Cl1A Rh1A S1A C11A 128.23(10)
Cl2A Rh1A S1A C11A -139.95(10)
C9A Rh1A C1A C2A -115.9(2)
C3A Rh1A C1A C2A -37.91(16)
C4A Rh1A C1A C2A -78.58(17)
S1A Rh1A C1A C2A 125.08(16)
Cl1A Rh1A C1A C2A 34.0(2)
Cl2A Rh1A C1A C2A -150.28(13)
C2A Rh1A C1A C9A 115.9(2)
C3A Rh1A C1A C9A 78.02(17)
C4A Rh1A C1A C9A 37.36(15)
S1A Rh1A C1A C9A -118.98(15)
Cl1A Rh1A C1A C9A 149.93(13)
Cl2A Rh1A C1A C9A -34.4(2)
C2A Rh1A C1A C10A -121.8(3)
C9A Rh1A C1A C10A 122.3(3)
C3A Rh1A C1A C10A -159.7(2)
C4A Rh1A C1A C10A 159.7(2)
S1A Rh1A C1A C10A 3.3(2)
Cl1A Rh1A C1A C10A -87.8(2)
Cl2A Rh1A C1A C10A 88.0(2)
C9A C1A C2A C3A -2.3(3)
C10A C1A C2A C3A 175.1(3)
Rh1A C1A C2A C3A 63.56(19)
C9A C1A C2A C21A 175.4(3)
C10A C1A C2A C21A -7.2(5)
Rh1A C1A C2A C21A -118.7(3)
C9A C1A C2A Rh1A -65.90(19)
C10A C1A C2A Rh1A 111.5(3)
C1A Rh1A C2A C3A -116.6(2)
C9A Rh1A C2A C3A -77.78(17)
C4A Rh1A C2A C3A -35.92(16)
S1A Rh1A C2A C3A -174.59(14)
Cl1A Rh1A C2A C3A 88.25(15)
Cl2A Rh1A C2A C3A -25.7(3)
C9A Rh1A C2A C1A 38.82(16)
C3A Rh1A C2A C1A 116.6(2)
C4A Rh1A C2A C1A 80.68(17)
S1A Rh1A C2A C1A -58.00(16)
Cl1A Rh1A C2A C1A -155.15(15)
Cl2A Rh1A C2A C1A 90.9(3)
C1A Rh1A C2A C21A 119.3(3)
C9A Rh1A C2A C21A 158.2(3)
C3A Rh1A C2A C21A -124.1(3)
C4A Rh1A C2A C21A -160.0(3)
S1A Rh1A C2A C21A 61.3(3)
Cl1A Rh1A C2A C21A -35.8(3)
Cl2A Rh1A C2A C21A -149.8(2)
C1A C2A C3A C4A 4.2(3)
C21A C2A C3A C4A -173.5(3)
Rh1A C2A C3A C4A 64.3(2)
C1A C2A C3A Rh1A -60.11(18)
C21A C2A C3A Rh1A 122.2(3)
C1A Rh1A C3A C4A -79.31(18)
C2A Rh1A C3A C4A -118.5(2)
C9A Rh1A C3A C4A -35.48(17)
S1A Rh1A C3A C4A -109.50(17)
Cl1A Rh1A C3A C4A 146.04(16)
Cl2A Rh1A C3A C4A 51.34(19)
C1A Rh1A C3A C2A 39.18(17)
C9A Rh1A C3A C2A 83.01(18)
C4A Rh1A C3A C2A 118.5(2)
S1A Rh1A C3A C2A 9.0(2)
Cl1A Rh1A C3A C2A -95.47(15)
Cl2A Rh1A C3A C2A 169.83(13)
C2A C3A C4A C5A 178.9(3)
Rh1A C3A C4A C5A -121.2(3)
C2A C3A C4A C9A -4.3(3)
Rh1A C3A C4A C9A 55.51(19)
C2A C3A C4A Rh1A -59.85(19)
C1A Rh1A C4A C3A 82.56(18)
C2A Rh1A C4A C3A 37.85(17)
C9A Rh1A C4A C3A 121.6(2)
S1A Rh1A C4A C3A 121.28(16)
Cl1A Rh1A C4A C3A -41.83(19)
Cl2A Rh1A C4A C3A -138.66(16)
C1A Rh1A C4A C5A -150.6(3)
C2A Rh1A C4A C5A 164.7(3)
C9A Rh1A C4A C5A -111.5(3)
C3A Rh1A C4A C5A 126.9(3)
S1A Rh1A C4A C5A -111.9(2)
Cl1A Rh1A C4A C5A 85.0(3)
Cl2A Rh1A C4A C5A -11.8(3)
C1A Rh1A C4A C9A -39.06(17)
C2A Rh1A C4A C9A -83.77(18)
C3A Rh1A C4A C9A -121.6(2)
S1A Rh1A C4A C9A -0.3(2)
Cl1A Rh1A C4A C9A -163.45(14)
Cl2A Rh1A C4A C9A 99.72(16)
C3A C4A C5A C6A 175.7(3)
C9A C4A C5A C6A -0.8(4)
Rh1A C4A C5A C6A 82.3(3)
C4A C5A C6A C7A -0.5(5)
C5A C6A C7A C8A 1.6(5)
C6A C7A C8A C9A -1.2(5)
C7A C8A C9A C1A -178.7(3)
C7A C8A C9A C4A -0.1(4)
C7A C8A C9A Rh1A -91.3(3)
C2A C1A C9A C8A 178.4(3)
C10A C1A C9A C8A 1.0(5)
Rh1A C1A C9A C8A 113.9(3)
C2A C1A C9A C4A -0.3(3)
C10A C1A C9A C4A -177.7(3)
Rh1A C1A C9A C4A -64.74(19)
C2A C1A C9A Rh1A 64.48(19)
C10A C1A C9A Rh1A -113.0(3)
C3A C4A C9A C8A -176.1(3)
C5A C4A C9A C8A 1.1(4)
Rh1A C4A C9A C8A -119.9(3)
C3A C4A C9A C1A 2.8(3)
C5A C4A C9A C1A -180.0(2)
Rh1A C4A C9A C1A 58.98(18)
C3A C4A C9A Rh1A -56.17(19)
C5A C4A C9A Rh1A 121.0(3)
C1A Rh1A C9A C8A -127.2(3)
C2A Rh1A C9A C8A -166.5(3)
C3A Rh1A C9A C8A 150.6(3)
C4A Rh1A C9A C8A 116.1(3)
S1A Rh1A C9A C8A -64.1(2)
Cl1A Rh1A C9A C8A 154.61(18)
Cl2A Rh1A C9A C8A 29.4(3)
C2A Rh1A C9A C1A -39.32(17)
C3A Rh1A C9A C1A -82.18(18)
C4A Rh1A C9A C1A -116.7(2)
S1A Rh1A C9A C1A 63.08(16)
Cl1A Rh1A C9A C1A -78.2(3)
Cl2A Rh1A C9A C1A 156.63(15)
C1A Rh1A C9A C4A 116.7(2)
C2A Rh1A C9A C4A 77.38(17)
C3A Rh1A C9A C4A 34.52(16)
S1A Rh1A C9A C4A 179.78(14)
Cl1A Rh1A C9A C4A 38.5(3)
Cl2A Rh1A C9A C4A -86.67(16)
C2A C1A C10A C11A -89.2(4)
C9A C1A C10A C11A 87.7(4)
Rh1A C1A C10A C11A -2.1(4)
C2A C1A C10A C19A 90.5(4)
C9A C1A C10A C19A -92.5(4)
Rh1A C1A C10A C19A 177.6(2)
C19A C10A C11A C12A -1.8(4)
C1A C10A C11A C12A 177.9(3)
C19A C10A C11A S1A 179.0(2)
C1A C10A C11A S1A -1.2(4)
O1A S1A C11A C10A 134.6(2)
C20A S1A C11A C10A -113.1(2)
Rh1A S1A C11A C10A 3.4(2)
O1A S1A C11A C12A -44.6(3)
C20A S1A C11A C12A 67.8(3)
Rh1A S1A C11A C12A -175.8(2)
C10A C11A C12A C13A 0.4(4)
S1A C11A C12A C13A 179.5(2)
C11A C12A C13A C14A 0.6(4)
C12A C13A C14A C15A 179.1(3)
C12A C13A C14A C19A 0.0(4)
C19A C14A C15A C16A 0.5(4)
C13A C14A C15A C16A -178.6(3)
C14A C15A C16A C17A -0.6(5)
C15A C16A C17A C18A 0.1(5)
C16A C17A C18A C19A 0.6(5)
C17A C18A C19A C14A -0.7(5)
C17A C18A C19A C10A -180.0(3)
C15A C14A C19A C18A 0.2(4)
C13A C14A C19A C18A 179.3(3)
C15A C14A C19A C10A 179.5(3)
C13A C14A C19A C10A -1.4(4)
C11A C10A C19A C18A -178.5(3)
C1A C10A C19A C18A 1.8(4)
C11A C10A C19A C14A 2.3(4)
C1A C10A C19A C14A -177.5(3)
C1B Rh1B S1B O1B -126.77(13)
C2B Rh1B S1B O1B -95.15(14)
C3B Rh1B S1B O1B -104.34(18)
C9B Rh1B S1B O1B -162.36(13)
C4B Rh1B S1B O1B -165.54(15)
Cl1B Rh1B S1B O1B 0.36(11)
Cl2B Rh1B S1B O1B 91.64(11)
C1B Rh1B S1B C20B 101.52(14)
C2B Rh1B S1B C20B 133.15(14)
C3B Rh1B S1B C20B 123.96(18)
C9B Rh1B S1B C20B 65.94(14)
C4B Rh1B S1B C20B 62.76(16)
Cl1B Rh1B S1B C20B -131.34(11)
Cl2B Rh1B S1B C20B -40.06(11)
C1B Rh1B S1B C11B -5.07(12)
C2B Rh1B S1B C11B 26.56(12)
C3B Rh1B S1B C11B 17.36(17)
C9B Rh1B S1B C11B -40.65(12)
C4B Rh1B S1B C11B -43.84(15)
Cl1B Rh1B S1B C11B 122.06(9)
Cl2B Rh1B S1B C11B -146.66(9)
C3B Rh1B C1B C2B -37.88(16)
C9B Rh1B C1B C2B -115.8(2)
C4B Rh1B C1B C2B -78.66(17)
S1B Rh1B C1B C2B 128.94(16)
Cl1B Rh1B C1B C2B 38.31(19)
Cl2B Rh1B C1B C2B -148.82(13)
C2B Rh1B C1B C9B 115.8(2)
C3B Rh1B C1B C9B 77.89(17)
C4B Rh1B C1B C9B 37.12(16)
S1B Rh1B C1B C9B -115.29(15)
Cl1B Rh1B C1B C9B 154.09(13)
Cl2B Rh1B C1B C9B -33.0(2)
C2B Rh1B C1B C10B -123.0(3)
C3B Rh1B C1B C10B -160.9(2)
C9B Rh1B C1B C10B 121.2(3)
C4B Rh1B C1B C10B 158.3(2)
S1B Rh1B C1B C10B 5.90(19)
Cl1B Rh1B C1B C10B -84.7(2)
Cl2B Rh1B C1B C10B 88.1(2)
C9B C1B C2B C3B -3.6(3)
C10B C1B C2B C3B 173.6(3)
Rh1B C1B C2B C3B 62.96(19)
C9B C1B C2B C21B 173.8(3)
C10B C1B C2B C21B -9.0(4)
Rh1B C1B C2B C21B -119.6(3)
C9B C1B C2B Rh1B -66.61(19)
C10B C1B C2B Rh1B 110.7(3)
C3B Rh1B C2B C1B 117.1(2)
C9B Rh1B C2B C1B 38.85(16)
C4B Rh1B C2B C1B 80.55(18)
S1B Rh1B C2B C1B -54.94(16)
Cl1B Rh1B C2B C1B -150.37(15)
Cl2B Rh1B C2B C1B 104.4(3)
C1B Rh1B C2B C3B -117.1(2)
C9B Rh1B C2B C3B -78.26(17)
C4B Rh1B C2B C3B -36.55(16)
S1B Rh1B C2B C3B -172.04(14)
Cl1B Rh1B C2B C3B 92.52(16)
Cl2B Rh1B C2B C3B -12.7(3)
C1B Rh1B C2B C21B 119.3(3)
C3B Rh1B C2B C21B -123.6(3)
C9B Rh1B C2B C21B 158.1(3)
C4B Rh1B C2B C21B -160.2(3)
S1B Rh1B C2B C21B 64.3(3)
Cl1B Rh1B C2B C21B -31.1(3)
Cl2B Rh1B C2B C21B -136.3(2)
C1B C2B C3B C4B 5.7(3)
C21B C2B C3B C4B -171.7(3)
Rh1B C2B C3B C4B 65.6(2)
C1B C2B C3B Rh1B -59.95(18)
C21B C2B C3B Rh1B 122.7(3)
C1B Rh1B C3B C4B -78.62(18)
C2B Rh1B C3B C4B -117.3(2)
C9B Rh1B C3B C4B -35.05(17)
S1B Rh1B C3B C4B -103.34(19)
Cl1B Rh1B C3B C4B 152.19(15)
Cl2B Rh1B C3B C4B 57.73(18)
C1B Rh1B C3B C2B 38.68(16)
C9B Rh1B C3B C2B 82.25(18)
C4B Rh1B C3B C2B 117.3(2)
S1B Rh1B C3B C2B 14.0(2)
Cl1B Rh1B C3B C2B -90.51(16)
Cl2B Rh1B C3B C2B 175.03(13)
C2B C3B C4B C5B 176.2(3)
Rh1B C3B C4B C5B -123.1(3)
C2B C3B C4B C9B -5.5(3)
Rh1B C3B C4B C9B 55.2(2)
C2B C3B C4B Rh1B -60.75(18)
C1B Rh1B C4B C3B 83.20(18)
C2B Rh1B C4B C3B 38.66(17)
C9B Rh1B C4B C3B 122.1(2)
S1B Rh1B C4B C3B 127.23(16)
Cl1B Rh1B C4B C3B -35.22(19)
Cl2B Rh1B C4B C3B -133.45(16)
C1B Rh1B C4B C5B -148.6(3)
C2B Rh1B C4B C5B 166.8(3)
C3B Rh1B C4B C5B 128.2(4)
C9B Rh1B C4B C5B -109.7(4)
S1B Rh1B C4B C5B -104.6(3)
Cl1B Rh1B C4B C5B 93.0(3)
Cl2B Rh1B C4B C5B -5.3(3)
C1B Rh1B C4B C9B -38.88(17)
C2B Rh1B C4B C9B -83.42(18)
C3B Rh1B C4B C9B -122.1(2)
S1B Rh1B C4B C9B 5.1(2)
Cl1B Rh1B C4B C9B -157.31(14)
Cl2B Rh1B C4B C9B 104.47(16)
C3B C4B C5B C6B -179.6(3)
C9B C4B C5B C6B 2.3(4)
Rh1B C4B C5B C6B 85.6(4)
C4B C5B C6B C7B -3.7(5)
C5B C6B C7B C8B 3.1(5)
C6B C7B C8B C9B -1.0(5)
C7B C8B C9B C1B 177.0(3)
C7B C8B C9B C4B -0.3(4)
C7B C8B C9B Rh1B -94.4(3)
C2B C1B C9B C8B -177.3(3)
C10B C1B C9B C8B 5.3(5)
Rh1B C1B C9B C8B 117.9(3)
C2B C1B C9B C4B 0.3(3)
C10B C1B C9B C4B -177.0(3)
Rh1B C1B C9B C4B -64.45(19)
C2B C1B C9B Rh1B 64.76(18)
C10B C1B C9B Rh1B -112.6(3)
C3B C4B C9B C8B -178.9(3)
C5B C4B C9B C8B -0.3(4)
Rh1B C4B C9B C8B -123.7(3)
C3B C4B C9B C1B 3.2(3)
C5B C4B C9B C1B -178.2(3)
Rh1B C4B C9B C1B 58.41(18)
C3B C4B C9B Rh1B -55.2(2)
C5B C4B C9B Rh1B 123.4(3)
C1B Rh1B C9B C8B -125.3(3)
C2B Rh1B C9B C8B -164.6(3)
C3B Rh1B C9B C8B 152.2(3)
C4B Rh1B C9B C8B 117.8(3)
S1B Rh1B C9B C8B -58.7(3)
Cl1B Rh1B C9B C8B 171.09(17)
Cl2B Rh1B C9B C8B 33.9(3)
C2B Rh1B C9B C1B -39.31(16)
C3B Rh1B C9B C1B -82.53(17)
C4B Rh1B C9B C1B -116.9(2)
S1B Rh1B C9B C1B 66.53(15)
Cl1B Rh1B C9B C1B -63.6(3)
Cl2B Rh1B C9B C1B 159.19(14)
C1B Rh1B C9B C4B 116.9(2)
C2B Rh1B C9B C4B 77.64(18)
C3B Rh1B C9B C4B 34.41(17)
S1B Rh1B C9B C4B -176.52(15)
Cl1B Rh1B C9B C4B 53.3(3)
Cl2B Rh1B C9B C4B -83.87(17)
C2B C1B C10B C11B -92.0(3)
C9B C1B C10B C11B 84.9(3)
Rh1B C1B C10B C11B -4.7(3)
C2B C1B C10B C19B 90.8(3)
C9B C1B C10B C19B -92.3(3)
Rh1B C1B C10B C19B 178.02(19)
C19B C10B C11B C12B -2.4(4)
C1B C10B C11B C12B -179.7(3)
C19B C10B C11B S1B 176.8(2)
C1B C10B C11B S1B -0.5(3)
O1B S1B C11B C10B 135.1(2)
C20B S1B C11B C10B -111.9(2)
Rh1B S1B C11B C10B 4.5(2)
O1B S1B C11B C12B -45.7(3)
C20B S1B C11B C12B 67.3(2)
Rh1B S1B C11B C12B -176.2(2)
C10B C11B C12B C13B 0.9(4)
S1B C11B C12B C13B -178.3(2)
C11B C12B C13B C14B 1.2(4)
C12B C13B C14B C19B -1.7(4)
C12B C13B C14B C15B 177.7(3)
C13B C14B C15B C16B -178.1(3)
C19B C14B C15B C16B 1.3(4)
C14B C15B C16B C17B -1.7(5)
C15B C16B C17B C18B 0.6(5)
C16B C17B C18B C19B 0.8(5)
C17B C18B C19B C14B -1.1(4)
C17B C18B C19B C10B 178.2(3)
C13B C14B C19B C18B 179.5(3)
C15B C14B C19B C18B 0.1(4)
C13B C14B C19B C10B 0.1(4)
C15B C14B C19B C10B -179.3(2)
C11B C10B C19B C18B -177.5(3)
C1B C10B C19B C18B -0.2(4)
C11B C10B C19B C14B 1.9(4)
C1B C10B C19B C14B 179.1(2)
C66A C61A C62A C63A 0.0
C61A C62A C63A C64A 0.0
C62A C63A C64A C65A 0.0
C63A C64A C65A C66A 0.0
C64A C65A C66A C61A 0.0
C62A C61A C66A C65A 0.0
C66B C61B C62B C63B 0.0
C61B C62B C63B C64B 0.0
C62B C63B C64B C65B 0.0
C63B C64B C65B C66B 0.0
C64B C65B C66B C61B 0.0
C62B C61B C66B C65B 0.0
C76A C71A C72A C73A 0.0
C71A C72A C73A C74A 0.0
C72A C73A C74A C75A 0.0
C73A C74A C75A C76A 0.0
C74A C75A C76A C71A 0.0
C72A C71A C76A C75A 0.0
C76B C71B C72B C73B 0.0
C71B C72B C73B C74B 0.0
C72B C73B C74B C75B 0.0
C73B C74B C75B C76B 0.0
C74B C75B C76B C71B 0.0
C72B C71B C76B C75B 0.0
C76C C71C C72C C73C 0.0
C71C C72C C73C C74C 0.0
C72C C73C C74C C75C 0.0
C73C C74C C75C C76C 0.0
C74C C75C C76C C71C 0.0
C72C C71C C76C C75C 0.0
